data_1530920
loop_
_publ_author_name
'Udovenko, A.A.'
'Volkova, L.M.'
'Davidovich, R.L.'

_publ_section_title
;
 Crystal structure of (N H4)2 Sb Cl3 F2 and Rb2 Sb Cl3 F2
;
_journal_name_full
;
Koordinatsionnaya Khimiya (= Coordination Chemistry (USSR))
;
_journal_page_first 305
_journal_page_last 310
_journal_volume 4
_journal_year 1978
_chemical_formula_sum 'Cl3 F2 H8 N2 Sb'
_chemical_name_systematic '(N H4)2 Sb Cl3 F2'
_space_group_IT_number 14
_symmetry_space_group_name_Hall '-P 2bc'
_symmetry_space_group_name_H-M 'P 1 1 21/b'
_cell_angle_alpha 90
_cell_angle_beta 90
_cell_angle_gamma 123.35
_cell_formula_units_Z 8
_cell_length_a 15.58
_cell_length_b 17.37
_cell_length_c 7.46
_cell_volume 1686.410
_citation_journal_id_ASTM KOKHDC
_cod_data_source_file Udovenko_KOKHDC_1978_400.cif
_cod_data_source_block H8Cl3F2N2Sb1
_cod_original_cell_volume 1686.41
_cod_original_sg_symbol_Hall '-P 2ybc (-x,z,y)'
_cod_original_formula_sum 'H8 Cl3 F2 N2 Sb1'
_cod_database_code 1530920

loop_
_symmetry_equiv_pos_as_xyz
x,y,z
-x,-y+1/2,z+1/2
-x,-y,-z
x,y-1/2,-z-1/2

loop_
_atom_site_label
_atom_site_type_symbol
_atom_site_fract_x
_atom_site_fract_y
_atom_site_fract_z
_atom_site_occupancy
_atom_site_U_iso_or_equiv
_atom_site_attached_hydrogens
Cl5 Cl-1 0.9203 0.5105 0.1764 1 0.0 0
N3 N-3 0.6886 0.4829 0.2056 1 0.0 4
Cl6 Cl-1 0.1486 0.3319 0.0272 1 0.0 0
Cl3 Cl-1 0.5764 0.0935 0.3338 1 0.0 0
N2 N-3 0.8021 0.2829 0.2382 1 0.0 4
Sb1 Sb+3 0.46286 0.15268 0.19362 1 0.0 0
F4 F-1 0.1512 0.1853 0.2735 1 0.0 0
F2 F-1 0.3443 0.0331 0.2712 1 0.0 0
N4 N-3 0.1376 0.0076 0.241 1 0.0 4
Cl2 Cl-1 0.3406 0.1722 0.0059 1 0.0 0
Cl1 Cl-1 0.6406 0.2997 -0.008 1 0.0 0
N1 N-3 0.356 0.3709 0.2774 1 0.0 4
Sb2 Sb+3 0.02949 0.18355 0.2074 1 0.0 0
Cl4 Cl-1 0.8498 0.1513 0.0154 1 0.0 0
F1 F-1 0.5336 0.4181 0.4962 1 0.0 0
F3 F-1 0.9662 0.3781 0.4977 1 0.0 0
